data_7040236
loop_
_publ_author_name
'Ouyang, Jia-Sheng'
'Li, Yan-Fang'
'Shen, Dong-Sheng'
'Ke, Zhuofeng'
'Liu, Feng-Shou'

_publ_section_title
;
 Bulky \a-diimine palladium complexes: highly efficient for direct C-H
 bond arylation of heteroarenes under aerobic conditions.
;
_journal_issue 38
_journal_name_full 'Dalton transactions (Cambridge, England : 2003)'
_journal_page_first 14919
_journal_page_last 14927
_journal_paper_doi 10.1039/c6dt02544g
_journal_volume 45
_journal_year 2016
_chemical_formula_sum 'C47 H47 Cl2 N3 O Pd'
_chemical_formula_weight 847.18
_chemical_name_systematic
; 
 ? 
;
_space_group_IT_number 14
_symmetry_cell_setting monoclinic
_symmetry_space_group_name_Hall '-P 2ybc'
_symmetry_space_group_name_H-M 'P 1 21/c 1'
_atom_sites_solution_hydrogens geom
_atom_sites_solution_primary direct
_atom_sites_solution_secondary difmap
_audit_creation_method SHELXL-97
_audit_update_record
;
2016-06-19 deposited with the CCDC.
2016-08-05 downloaded from the CCDC.
;
_cell_angle_alpha 90.00
_cell_angle_beta 100.2830(10)
_cell_angle_gamma 90.00
_cell_formula_units_Z 4
_cell_length_a 11.50290(10)
_cell_length_b 18.5947(2)
_cell_length_c 19.8118(2)
_cell_measurement_temperature 293(2)
_cell_volume 4169.54(7)
_computing_structure_refinement 'SHELXL-97 (Sheldrick, 1997)'
_computing_structure_solution 'SHELXS-97 (Sheldrick, 1990)'
_diffrn_ambient_temperature 293(2)
_diffrn_measured_fraction_theta_full 0.999
_diffrn_measured_fraction_theta_max 0.999
_diffrn_radiation_monochromator graphite
_diffrn_radiation_source 'fine-focus sealed tube'
_diffrn_radiation_type MoK\a
_diffrn_radiation_wavelength 0.71073
_diffrn_reflns_av_R_equivalents 0.0311
_diffrn_reflns_av_sigmaI/netI 0.0239
_diffrn_reflns_limit_h_max 13
_diffrn_reflns_limit_h_min -13
_diffrn_reflns_limit_k_max 22
_diffrn_reflns_limit_k_min -22
_diffrn_reflns_limit_l_max 23
_diffrn_reflns_limit_l_min -23
_diffrn_reflns_number 35098
_diffrn_reflns_theta_full 25.00
_diffrn_reflns_theta_max 25.00
_diffrn_reflns_theta_min 2.49
_exptl_absorpt_coefficient_mu 0.612
_exptl_absorpt_correction_T_max 0.9701
_exptl_absorpt_correction_T_min 0.7746
_exptl_absorpt_correction_type none
_exptl_crystal_density_diffrn 1.350
_exptl_crystal_density_method 'not measured'
_exptl_crystal_F_000 1752
_exptl_crystal_size_max 0.44
_exptl_crystal_size_mid 0.32
_exptl_crystal_size_min 0.05
_refine_diff_density_max 0.413
_refine_diff_density_min -0.364
_refine_diff_density_rms 0.053
_refine_ls_extinction_method none
_refine_ls_goodness_of_fit_ref 1.058
_refine_ls_hydrogen_treatment mixed
_refine_ls_matrix_type full
_refine_ls_number_parameters 493
_refine_ls_number_reflns 7334
_refine_ls_number_restraints 0
_refine_ls_restrained_S_all 1.058
_refine_ls_R_factor_all 0.0330
_refine_ls_R_factor_gt 0.0257
_refine_ls_shift/su_max 0.004
_refine_ls_shift/su_mean 0.000
_refine_ls_structure_factor_coef Fsqd
_refine_ls_weighting_details 'calc w=1/[\s^2^(Fo^2^)+(0.0228P)^2^+3.4235P] where P=(Fo^2^+2Fc^2^)/3'
_refine_ls_weighting_scheme calc
_refine_ls_wR_factor_gt 0.0596
_refine_ls_wR_factor_ref 0.0637
_reflns_number_gt 6380
_reflns_number_total 7334
_reflns_threshold_expression >2sigma(I)
_cod_data_source_file c6dt02544g2.cif
_cod_data_source_block C1
_cod_depositor_comments
;
The following automatic conversions were performed:

'_symmetry_cell_setting' value 'Monoclinic' changed to 'monoclinic'
according to
/usr/data/users/saulius/crontab/automatic-downloads/rss-feeds/RSC/lib/dictionaries/cif_core.dic
dictionary named 'cif_core.dic' version 2.4.2 from 2011-04-26.

Automatic conversion script
Id: cif_fix_values 4268 2015-11-12 08:31:59Z antanas 

 Adding full bibliography for 7040236--7040237.cif.
;
_cod_original_sg_symbol_H-M 'P2(1)/c  '
_cod_database_code 7040236

loop_
_symmetry_equiv_pos_as_xyz
'x, y, z'
'-x, y+1/2, -z+1/2'
'-x, -y, -z'
'x, -y-1/2, z-1/2'

loop_
_atom_site_label
_atom_site_type_symbol
_atom_site_fract_x
_atom_site_fract_y
_atom_site_fract_z
_atom_site_U_iso_or_equiv
_atom_site_adp_type
_atom_site_occupancy
_atom_site_symmetry_multiplicity
_atom_site_calc_flag
_atom_site_refinement_flags
Pd1 Pd 0.450845(13) 0.846585(8) 0.817155(8) 0.01896(6) Uani 1 1 d .
Cl1 Cl 0.40325(5) 0.83697(3) 0.92282(3) 0.03188(13) Uani 1 1 d .
Cl2 Cl 0.27917(5) 0.79170(3) 0.76859(3) 0.02975(13) Uani 1 1 d .
N1 N 0.60981(14) 0.89207(9) 0.85164(8) 0.0202(4) Uani 1 1 d .
C24 C 0.43631(18) 0.85100(11) 0.66010(10) 0.0204(4) Uani 1 1 d .
C7 C 0.71480(18) 0.84936(11) 0.96243(10) 0.0222(4) Uani 1 1 d .
N2 N 0.50683(14) 0.86374(9) 0.72707(8) 0.0193(4) Uani 1 1 d .
C32 C 0.20823(18) 0.99666(11) 0.66872(11) 0.0236(5) Uani 1 1 d .
C31 C 0.33391(18) 0.96748(11) 0.67803(11) 0.0231(5) Uani 1 1 d .
H31 H 0.3547 0.9536 0.7264 0.028 Uiso 1 1 calc R
C23 C 0.60936(18) 0.89242(12) 0.73419(11) 0.0253(5) Uani 1 1 d .
H23 H 0.6442 0.9035 0.6966 0.030 Uiso 1 1 calc R
C38 C 0.42547(18) 1.02381(11) 0.66644(11) 0.0237(5) Uani 1 1 d .
C29 C 0.34532(18) 0.89958(11) 0.63717(10) 0.0216(4) Uani 1 1 d .
C1 C 0.66914(19) 0.90686(11) 0.80444(11) 0.0253(5) Uani 1 1 d .
H1 H 0.7453 0.9256 0.8142 0.030 Uiso 1 1 calc R
C3 C 0.64341(19) 0.97340(12) 0.94964(11) 0.0262(5) Uani 1 1 d .
C33 C 0.12941(19) 0.96417(12) 0.70466(11) 0.0272(5) Uani 1 1 d .
H33 H 0.1535 0.9245 0.7322 0.033 Uiso 1 1 calc R
C2 C 0.65956(18) 0.90583(11) 0.92274(10) 0.0225(4) Uani 1 1 d .
C6 C 0.75557(19) 0.86273(12) 1.03180(11) 0.0277(5) Uani 1 1 d .
H2 H 0.7925 0.8259 1.0594 0.033 Uiso 1 1 calc R
C27 C 0.28838(18) 0.82413(12) 0.53675(11) 0.0257(5) Uani 1 1 d .
C10 C 0.75121(19) 0.71514(11) 0.97997(11) 0.0253(5) Uani 1 1 d .
C39 C 0.4774(2) 1.02462(12) 0.60849(11) 0.0306(5) Uani 1 1 d .
H39 H 0.4554 0.9904 0.5744 0.037 Uiso 1 1 calc R
C4 C 0.6868(2) 0.98401(12) 1.01940(11) 0.0301(5) Uani 1 1 d .
H4 H 0.6780 1.0289 1.0386 0.036 Uiso 1 1 calc R
C16 C 0.81603(19) 0.78001(12) 0.87974(11) 0.0262(5) Uani 1 1 d .
C34 C 0.0157(2) 0.98992(13) 0.70015(12) 0.0323(5) Uani 1 1 d .
H34 H -0.0359 0.9677 0.7248 0.039 Uiso 1 1 calc R
C9 C 0.72765(18) 0.77686(11) 0.92874(11) 0.0237(5) Uani 1 1 d .
H9 H 0.6507 0.7667 0.9002 0.028 Uiso 1 1 calc R
C26 C 0.37993(19) 0.77787(12) 0.56169(11) 0.0268(5) Uani 1 1 d .
H26 H 0.3910 0.7373 0.5362 0.032 Uiso 1 1 calc R
C25 C 0.45649(18) 0.78980(11) 0.62377(11) 0.0242(5) Uani 1 1 d .
C5 C 0.7425(2) 0.92961(13) 1.06088(11) 0.0310(5) Uani 1 1 d .
C43 C 0.4599(2) 1.07597(13) 0.71623(12) 0.0335(5) Uani 1 1 d .
H43 H 0.4264 1.0763 0.7556 0.040 Uiso 1 1 calc R
C15 C 0.6561(2) 0.67928(12) 0.99824(12) 0.0306(5) Uani 1 1 d .
H15 H 0.5797 0.6933 0.9792 0.037 Uiso 1 1 calc R
C28 C 0.27253(18) 0.88501(12) 0.57472(10) 0.0247(5) Uani 1 1 d .
H28 H 0.2118 0.9168 0.5580 0.030 Uiso 1 1 calc R
C35 C -0.0212(2) 1.04803(13) 0.65952(13) 0.0385(6) Uani 1 1 d .
H35 H -0.0976 1.0657 0.6567 0.046 Uiso 1 1 calc R
C30 C 0.5560(2) 0.73835(13) 0.64886(12) 0.0323(5) Uani 1 1 d .
H30A H 0.6292 0.7587 0.6411 0.048 Uiso 1 1 calc R
H30B H 0.5419 0.6937 0.6245 0.048 Uiso 1 1 calc R
H30C H 0.5603 0.7299 0.6970 0.048 Uiso 1 1 calc R
C11 C 0.8641(2) 0.69336(13) 1.01000(12) 0.0350(6) Uani 1 1 d .
H11 H 0.9293 0.7170 0.9987 0.042 Uiso 1 1 calc R
C21 C 0.9188(2) 0.81987(14) 0.89383(13) 0.0366(6) Uani 1 1 d .
H21 H 0.9360 0.8455 0.9347 0.044 Uiso 1 1 calc R
C8 C 0.5788(2) 1.03260(12) 0.90629(12) 0.0350(6) Uani 1 1 d .
H8A H 0.6226 1.0461 0.8713 0.053 Uiso 1 1 calc R
H8B H 0.5708 1.0735 0.9347 0.053 Uiso 1 1 calc R
H8C H 0.5019 1.0159 0.8852 0.053 Uiso 1 1 calc R
C44 C 0.2060(2) 0.80860(14) 0.46983(11) 0.0338(5) Uani 1 1 d .
H44A H 0.2421 0.7743 0.4438 0.051 Uiso 1 1 calc R
H44B H 0.1905 0.8523 0.4440 0.051 Uiso 1 1 calc R
H44C H 0.1330 0.7894 0.4792 0.051 Uiso 1 1 calc R
C42 C 0.5431(2) 1.12751(14) 0.70810(14) 0.0417(6) Uani 1 1 d .
H42 H 0.5646 1.1623 0.7417 0.050 Uiso 1 1 calc R
C40 C 0.5619(2) 1.07591(13) 0.60068(13) 0.0366(6) Uani 1 1 d .
H40 H 0.5966 1.0753 0.5617 0.044 Uiso 1 1 calc R
C14 C 0.6729(2) 0.62300(14) 1.04429(13) 0.0400(6) Uani 1 1 d .
H14 H 0.6079 0.5994 1.0558 0.048 Uiso 1 1 calc R
C17 C 0.7921(2) 0.74282(14) 0.81804(13) 0.0389(6) Uani 1 1 d .
H17 H 0.7240 0.7150 0.8078 0.047 Uiso 1 1 calc R
C41 C 0.5943(2) 1.12731(14) 0.65002(13) 0.0389(6) Uani 1 1 d .
H41 H 0.6504 1.1618 0.6445 0.047 Uiso 1 1 calc R
C37 C 0.1701(2) 1.05447(14) 0.62753(15) 0.0445(7) Uani 1 1 d .
H37 H 0.2212 1.0767 0.6025 0.053 Uiso 1 1 calc R
C12 C 0.8812(2) 0.63694(14) 1.05652(14) 0.0437(7) Uani 1 1 d .
H12 H 0.9574 0.6231 1.0763 0.052 Uiso 1 1 calc R
C13 C 0.7856(2) 0.60144(14) 1.07336(13) 0.0424(6) Uani 1 1 d .
H13 H 0.7967 0.5632 1.1041 0.051 Uiso 1 1 calc R
C22 C 0.7862(3) 0.94263(15) 1.13657(12) 0.0475(7) Uani 1 1 d .
H22A H 0.7476 0.9100 1.1629 0.071 Uiso 1 1 calc R
H22B H 0.7686 0.9912 1.1478 0.071 Uiso 1 1 calc R
H22C H 0.8700 0.9350 1.1470 0.071 Uiso 1 1 calc R
C20 C 0.9973(2) 0.82227(16) 0.84772(15) 0.0487(7) Uani 1 1 d .
H20 H 1.0671 0.8483 0.8585 0.058 Uiso 1 1 calc R
C36 C 0.0556(2) 1.07988(15) 0.62311(16) 0.0537(8) Uani 1 1 d .
H36 H 0.0306 1.1191 0.5951 0.064 Uiso 1 1 calc R
C19 C 0.9712(3) 0.78621(18) 0.78651(16) 0.0570(8) Uani 1 1 d .
H19 H 1.0226 0.7884 0.7553 0.068 Uiso 1 1 calc R
C18 C 0.8686(3) 0.74664(18) 0.77154(15) 0.0564(8) Uani 1 1 d .
H18 H 0.8505 0.7224 0.7299 0.068 Uiso 1 1 calc R
O1 O 0.8117(2) 0.03306(12) 0.78884(13) 0.0712(7) Uani 1 1 d .
N3 N 0.8796(2) 0.11840(15) 0.86888(13) 0.0550(6) Uani 1 1 d .
C45 C 0.8325(3) 0.09535(17) 0.80668(17) 0.0534(8) Uani 1 1 d .
H45 H 0.8133 0.1303 0.7730 0.064 Uiso 1 1 calc R
C46 C 0.9125(4) 0.0675(3) 0.9231(2) 0.1134(18) Uani 1 1 d .
H46A H 0.8661 0.0755 0.9582 0.170 Uiso 1 1 calc R
H46B H 0.9947 0.0731 0.9423 0.170 Uiso 1 1 calc R
H46C H 0.8987 0.0196 0.9054 0.170 Uiso 1 1 calc R
C47 C 0.8976(4) 0.1942(2) 0.8818(2) 0.0955(14) Uani 1 1 d .
H47A H 0.8626 0.2209 0.8418 0.143 Uiso 1 1 calc R
H47B H 0.9807 0.2042 0.8923 0.143 Uiso 1 1 calc R
H47C H 0.8614 0.2081 0.9199 0.143 Uiso 1 1 calc R

loop_
_atom_site_aniso_label
_atom_site_aniso_U_11
_atom_site_aniso_U_22
_atom_site_aniso_U_33
_atom_site_aniso_U_23
_atom_site_aniso_U_13
_atom_site_aniso_U_12
Pd1 0.01828(9) 0.01873(9) 0.01991(9) 0.00192(6) 0.00353(6) 0.00028(6)
Cl1 0.0361(3) 0.0368(3) 0.0254(3) 0.0029(2) 0.0129(2) -0.0032(2)
Cl2 0.0220(3) 0.0291(3) 0.0365(3) 0.0055(2) 0.0006(2) -0.0051(2)
N1 0.0208(9) 0.0179(9) 0.0213(9) 0.0003(7) 0.0020(7) 0.0013(7)
C24 0.0205(10) 0.0238(11) 0.0166(10) 0.0010(9) 0.0021(8) -0.0024(8)
C7 0.0178(10) 0.0256(11) 0.0233(11) -0.0011(9) 0.0041(8) -0.0009(8)
N2 0.0186(9) 0.0186(9) 0.0205(9) 0.0014(7) 0.0029(7) 0.0023(7)
C32 0.0236(11) 0.0212(11) 0.0256(11) -0.0025(9) 0.0035(9) 0.0006(9)
C31 0.0248(11) 0.0231(11) 0.0207(11) 0.0022(9) 0.0022(9) 0.0020(9)
C23 0.0256(11) 0.0291(12) 0.0222(11) 0.0012(9) 0.0067(9) -0.0006(9)
C38 0.0211(11) 0.0222(11) 0.0267(11) 0.0021(9) 0.0015(9) 0.0043(9)
C29 0.0220(11) 0.0217(11) 0.0221(11) 0.0016(9) 0.0065(9) -0.0021(8)
C1 0.0231(11) 0.0264(12) 0.0259(12) -0.0018(9) 0.0030(9) -0.0040(9)
C3 0.0252(11) 0.0273(12) 0.0263(11) -0.0004(10) 0.0048(9) -0.0011(9)
C33 0.0304(12) 0.0244(12) 0.0263(12) 0.0011(10) 0.0035(9) 0.0015(9)
C2 0.0191(10) 0.0276(12) 0.0205(11) -0.0025(9) 0.0033(8) -0.0023(9)
C6 0.0244(11) 0.0312(13) 0.0262(12) 0.0008(10) 0.0006(9) 0.0021(9)
C27 0.0212(11) 0.0336(13) 0.0224(11) -0.0004(10) 0.0041(9) -0.0043(9)
C10 0.0276(12) 0.0240(11) 0.0236(11) -0.0043(9) 0.0028(9) 0.0035(9)
C39 0.0356(13) 0.0292(13) 0.0263(12) -0.0020(10) 0.0039(10) -0.0039(10)
C4 0.0326(13) 0.0272(12) 0.0308(12) -0.0091(10) 0.0068(10) -0.0016(10)
C16 0.0250(11) 0.0253(12) 0.0281(12) 0.0025(10) 0.0042(9) 0.0051(9)
C34 0.0269(12) 0.0369(14) 0.0345(13) -0.0028(11) 0.0092(10) -0.0037(10)
C9 0.0220(11) 0.0244(11) 0.0232(11) -0.0008(9) -0.0003(9) 0.0022(9)
C26 0.0271(12) 0.0280(12) 0.0263(12) -0.0068(10) 0.0072(9) -0.0028(9)
C25 0.0243(11) 0.0240(11) 0.0252(11) 0.0011(9) 0.0070(9) -0.0007(9)
C5 0.0305(12) 0.0364(13) 0.0249(12) -0.0066(10) 0.0014(10) -0.0007(10)
C43 0.0336(13) 0.0349(13) 0.0341(13) -0.0076(11) 0.0121(11) -0.0041(10)
C15 0.0292(12) 0.0307(13) 0.0320(13) 0.0013(10) 0.0057(10) 0.0033(10)
C28 0.0220(11) 0.0277(12) 0.0237(11) 0.0024(10) 0.0024(9) 0.0016(9)
C35 0.0239(12) 0.0370(14) 0.0540(16) -0.0005(12) 0.0053(11) 0.0048(10)
C30 0.0344(13) 0.0304(13) 0.0308(13) -0.0041(10) 0.0019(10) 0.0089(10)
C11 0.0280(12) 0.0378(14) 0.0382(14) 0.0026(11) 0.0033(10) 0.0032(10)
C21 0.0307(13) 0.0415(14) 0.0377(14) -0.0015(12) 0.0066(11) -0.0012(11)
C8 0.0435(14) 0.0272(13) 0.0344(13) -0.0020(11) 0.0071(11) 0.0080(11)
C44 0.0281(12) 0.0436(15) 0.0279(12) -0.0057(11) -0.0003(10) -0.0006(11)
C42 0.0428(15) 0.0365(14) 0.0470(16) -0.0153(12) 0.0115(12) -0.0116(12)
C40 0.0388(14) 0.0392(14) 0.0348(14) 0.0006(11) 0.0148(11) -0.0065(11)
C14 0.0440(15) 0.0398(15) 0.0385(14) 0.0054(12) 0.0139(12) -0.0036(12)
C17 0.0356(14) 0.0428(15) 0.0398(14) -0.0097(12) 0.0108(11) 0.0012(11)
C41 0.0366(14) 0.0328(14) 0.0486(16) -0.0025(12) 0.0115(12) -0.0115(11)
C37 0.0290(13) 0.0435(15) 0.0627(18) 0.0259(14) 0.0130(12) 0.0050(11)
C12 0.0397(15) 0.0456(16) 0.0431(15) 0.0090(13) -0.0001(12) 0.0169(12)
C13 0.0559(17) 0.0337(14) 0.0380(15) 0.0085(12) 0.0095(13) 0.0111(12)
C22 0.0597(18) 0.0500(17) 0.0284(14) -0.0098(12) -0.0040(12) 0.0039(14)
C20 0.0283(14) 0.0621(19) 0.0574(18) 0.0074(15) 0.0123(13) -0.0037(13)
C36 0.0335(15) 0.0452(17) 0.082(2) 0.0338(16) 0.0082(14) 0.0118(12)
C19 0.0418(17) 0.083(2) 0.0526(18) -0.0003(17) 0.0245(14) 0.0068(16)
C18 0.0499(18) 0.079(2) 0.0449(17) -0.0203(16) 0.0206(14) 0.0045(16)
O1 0.0712(15) 0.0480(13) 0.1051(19) -0.0113(13) 0.0446(14) -0.0160(11)
N3 0.0355(13) 0.0717(18) 0.0555(16) -0.0013(14) 0.0018(11) 0.0026(12)
C45 0.0502(17) 0.0475(18) 0.068(2) -0.0002(16) 0.0238(16) -0.0009(14)
C46 0.068(3) 0.172(5) 0.091(3) 0.059(3) -0.010(2) -0.049(3)
C47 0.078(3) 0.087(3) 0.107(3) -0.047(3) -0.023(2) 0.025(2)

loop_
_atom_type_symbol
_atom_type_description
_atom_type_scat_dispersion_real
_atom_type_scat_dispersion_imag
_atom_type_scat_source
C C 0.0033 0.0016 'International Tables Vol C Tables 4.2.6.8 and 6.1.1.4'
H H 0.0000 0.0000 'International Tables Vol C Tables 4.2.6.8 and 6.1.1.4'
N N 0.0061 0.0033 'International Tables Vol C Tables 4.2.6.8 and 6.1.1.4'
O O 0.0106 0.0060 'International Tables Vol C Tables 4.2.6.8 and 6.1.1.4'
Cl Cl 0.1484 0.1585 'International Tables Vol C Tables 4.2.6.8 and 6.1.1.4'
Pd Pd -0.9988 1.0072 'International Tables Vol C Tables 4.2.6.8 and 6.1.1.4'

loop_
_geom_angle_atom_site_label_1
_geom_angle_atom_site_label_2
_geom_angle_atom_site_label_3
_geom_angle
N1 Pd1 N2 79.70(7)
N1 Pd1 Cl1 94.25(5)
N2 Pd1 Cl1 173.55(5)
N1 Pd1 Cl2 174.11(5)
N2 Pd1 Cl2 94.95(5)
Cl1 Pd1 Cl2 91.18(2)
C1 N1 C2 120.20(17)
C1 N1 Pd1 114.26(14)
C2 N1 Pd1 125.50(13)
C25 C24 C29 123.16(19)
C25 C24 N2 119.46(18)
C29 C24 N2 117.26(17)
C6 C7 C2 117.45(19)
C6 C7 C9 123.26(19)
C2 C7 C9 119.29(18)
C23 N2 C24 121.65(17)
C23 N2 Pd1 113.58(14)
C24 N2 Pd1 124.58(13)
C37 C32 C33 118.5(2)
C37 C32 C31 123.1(2)
C33 C32 C31 118.40(19)
C29 C31 C32 113.70(17)
C29 C31 C38 111.20(17)
C32 C31 C38 113.66(17)
C29 C31 H31 105.8
C32 C31 H31 105.8
C38 C31 H31 105.8
N2 C23 C1 116.68(19)
N2 C23 H23 121.7
C1 C23 H23 121.7
C39 C38 C43 118.0(2)
C39 C38 C31 122.78(19)
C43 C38 C31 119.17(19)
C28 C29 C24 117.44(19)
C28 C29 C31 122.72(19)
C24 C29 C31 119.73(18)
N1 C1 C23 115.69(19)
N1 C1 H1 122.2
C23 C1 H1 122.2
C2 C3 C4 117.3(2)
C2 C3 C8 121.83(19)
C4 C3 C8 120.9(2)
C34 C33 C32 120.9(2)
C34 C33 H33 119.5
C32 C33 H33 119.5
C3 C2 C7 122.87(19)
C3 C2 N1 118.48(18)
C7 C2 N1 118.51(18)
C5 C6 C7 121.8(2)
C5 C6 H2 119.1
C7 C6 H2 119.1
C26 C27 C28 118.6(2)
C26 C27 C44 120.9(2)
C28 C27 C44 120.5(2)
C15 C10 C11 118.0(2)
C15 C10 C9 118.83(19)
C11 C10 C9 123.1(2)
C38 C39 C40 120.9(2)
C38 C39 H39 119.6
C40 C39 H39 119.6
C5 C4 C3 121.9(2)
C5 C4 H4 119.0
C3 C4 H4 119.0
C21 C16 C17 118.2(2)
C21 C16 C9 122.4(2)
C17 C16 C9 119.4(2)
C35 C34 C33 120.2(2)
C35 C34 H34 119.9
C33 C34 H34 119.9
C7 C9 C10 113.22(17)
C7 C9 C16 111.86(17)
C10 C9 C16 113.13(17)
C7 C9 H9 106.0
C10 C9 H9 106.0
C16 C9 H9 106.0
C27 C26 C25 122.5(2)
C27 C26 H26 118.8
C25 C26 H26 118.8
C24 C25 C26 116.70(19)
C24 C25 C30 122.49(19)
C26 C25 C30 120.81(19)
C4 C5 C6 118.7(2)
C4 C5 C22 120.5(2)
C6 C5 C22 120.8(2)
C42 C43 C38 121.1(2)
C42 C43 H43 119.5
C38 C43 H43 119.5
C14 C15 C10 121.0(2)
C14 C15 H15 119.5
C10 C15 H15 119.5
C27 C28 C29 121.6(2)
C27 C28 H28 119.2
C29 C28 H28 119.2
C34 C35 C36 119.3(2)
C34 C35 H35 120.4
C36 C35 H35 120.4
C25 C30 H30A 109.5
C25 C30 H30B 109.5
H30A C30 H30B 109.5
C25 C30 H30C 109.5
H30A C30 H30C 109.5
H30B C30 H30C 109.5
C12 C11 C10 121.1(2)
C12 C11 H11 119.5
C10 C11 H11 119.5
C16 C21 C20 121.0(2)
C16 C21 H21 119.5
C20 C21 H21 119.5
C3 C8 H8A 109.5
C3 C8 H8B 109.5
H8A C8 H8B 109.5
C3 C8 H8C 109.5
H8A C8 H8C 109.5
H8B C8 H8C 109.5
C27 C44 H44A 109.5
C27 C44 H44B 109.5
H44A C44 H44B 109.5
C27 C44 H44C 109.5
H44A C44 H44C 109.5
H44B C44 H44C 109.5
C41 C42 C43 120.1(2)
C41 C42 H42 120.0
C43 C42 H42 120.0
C41 C40 C39 120.4(2)
C41 C40 H40 119.8
C39 C40 H40 119.8
C15 C14 C13 120.4(2)
C15 C14 H14 119.8
C13 C14 H14 119.8
C18 C17 C16 120.7(2)
C18 C17 H17 119.6
C16 C17 H17 119.6
C40 C41 C42 119.5(2)
C40 C41 H41 120.2
C42 C41 H41 120.2
C32 C37 C36 120.2(2)
C32 C37 H37 119.9
C36 C37 H37 119.9
C13 C12 C11 120.0(2)
C13 C12 H12 120.0
C11 C12 H12 120.0
C12 C13 C14 119.5(2)
C12 C13 H13 120.3
C14 C13 H13 120.3
C5 C22 H22A 109.5
C5 C22 H22B 109.5
H22A C22 H22B 109.5
C5 C22 H22C 109.5
H22A C22 H22C 109.5
H22B C22 H22C 109.5
C19 C20 C21 119.9(3)
C19 C20 H20 120.0
C21 C20 H20 120.0
C35 C36 C37 120.9(2)
C35 C36 H36 119.6
C37 C36 H36 119.6
C20 C19 C18 119.7(3)
C20 C19 H19 120.2
C18 C19 H19 120.2
C19 C18 C17 120.4(3)
C19 C18 H18 119.8
C17 C18 H18 119.8
C45 N3 C46 119.6(3)
C45 N3 C47 120.2(3)
C46 N3 C47 120.2(3)
O1 C45 N3 127.0(3)
O1 C45 H45 116.5
N3 C45 H45 116.5
N3 C46 H46A 109.5
N3 C46 H46B 109.5
H46A C46 H46B 109.5
N3 C46 H46C 109.5
H46A C46 H46C 109.5
H46B C46 H46C 109.5
N3 C47 H47A 109.5
N3 C47 H47B 109.5
H47A C47 H47B 109.5
N3 C47 H47C 109.5
H47A C47 H47C 109.5
H47B C47 H47C 109.5

loop_
_geom_bond_atom_site_label_1
_geom_bond_atom_site_label_2
_geom_bond_distance
Pd1 N1 2.0198(17)
Pd1 N2 2.0278(16)
Pd1 Cl1 2.2635(5)
Pd1 Cl2 2.2778(5)
N1 C1 1.282(3)
N1 C2 1.446(3)
C24 C25 1.388(3)
C24 C29 1.396(3)
C24 N2 1.446(3)
C7 C6 1.393(3)
C7 C2 1.395(3)
C7 C9 1.523(3)
N2 C23 1.279(3)
C32 C37 1.374(3)
C32 C33 1.387(3)
C32 C31 1.524(3)
C31 C29 1.518(3)
C31 C38 1.531(3)
C31 H31 0.9800
C23 C1 1.463(3)
C23 H23 0.9300
C38 C39 1.386(3)
C38 C43 1.390(3)
C29 C28 1.391(3)
C1 H1 0.9300
C3 C2 1.390(3)
C3 C4 1.397(3)
C3 C8 1.508(3)
C33 C34 1.380(3)
C33 H33 0.9300
C6 C5 1.390(3)
C6 H2 0.9300
C27 C26 1.381(3)
C27 C28 1.389(3)
C27 C44 1.514(3)
C10 C15 1.384(3)
C10 C11 1.389(3)
C10 C9 1.524(3)
C39 C40 1.390(3)
C39 H39 0.9300
C4 C5 1.386(3)
C4 H4 0.9300
C16 C21 1.381(3)
C16 C17 1.389(3)
C16 C9 1.527(3)
C34 C35 1.369(3)
C34 H34 0.9300
C9 H9 0.9800
C26 C25 1.397(3)
C26 H26 0.9300
C25 C30 1.506(3)
C5 C22 1.514(3)
C43 C42 1.384(3)
C43 H43 0.9300
C15 C14 1.379(3)
C15 H15 0.9300
C28 H28 0.9300
C35 C36 1.370(4)
C35 H35 0.9300
C30 H30A 0.9600
C30 H30B 0.9600
C30 H30C 0.9600
C11 C12 1.387(3)
C11 H11 0.9300
C21 C20 1.394(4)
C21 H21 0.9300
C8 H8A 0.9600
C8 H8B 0.9600
C8 H8C 0.9600
C44 H44A 0.9600
C44 H44B 0.9600
C44 H44C 0.9600
C42 C41 1.383(4)
C42 H42 0.9300
C40 C41 1.370(3)
C40 H40 0.9300
C14 C13 1.381(4)
C14 H14 0.9300
C17 C18 1.384(4)
C17 H17 0.9300
C41 H41 0.9300
C37 C36 1.387(3)
C37 H37 0.9300
C12 C13 1.374(4)
C12 H12 0.9300
C13 H13 0.9300
C22 H22A 0.9600
C22 H22B 0.9600
C22 H22C 0.9600
C20 C19 1.371(4)
C20 H20 0.9300
C36 H36 0.9300
C19 C18 1.378(4)
C19 H19 0.9300
C18 H18 0.9300
O1 C45 1.222(3)
N3 C45 1.326(4)
N3 C46 1.432(4)
N3 C47 1.441(5)
C45 H45 0.9300
C46 H46A 0.9600
C46 H46B 0.9600
C46 H46C 0.9600
C47 H47A 0.9600
C47 H47B 0.9600
C47 H47C 0.9600
